data_4307203
loop_
_publ_author_name
'Kendra Redin'
'Aaron D. Wilson'
'Rachel Newell'
'M. Rakowski DuBois'
'Daniel L. DuBois'

_publ_contact_author_address 'Division of Chemical Sciences, Pacific Northwest National Laboratory, Richland, WA 99352'
_publ_contact_author_name 'Daniel L. DuBois'
_publ_section_title
;
Studies of Structural Effects on the Half-Wave Potentials of Mononuclear
and Dinuclear Nickel(II) Diphosphine/Dithiolate Complexes
;
_journal_name_full 'Inorganic Chemistry'
_journal_page_first 1268
_journal_page_last 1276
_journal_paper_doi 10.1021/ic061740x
_journal_volume 46
_journal_year 2007
_chemical_formula_sum 'C57 H57 B2 F8 N Ni2 P4 S2'
_chemical_formula_weight 1235.06
_chemical_name_common '[(SC3H6S)(Nidppe)2](BF4)2'
_chemical_name_systematic
; 
 ? 
;
_space_group_IT_number 14
_symmetry_cell_setting monoclinic
_symmetry_space_group_name_Hall '-P 2ybc'
_symmetry_space_group_name_H-M 'P 1 21/c 1'
_atom_sites_solution_hydrogens geom
_atom_sites_solution_primary direct
_atom_sites_solution_secondary difmap
_audit_creation_method SHELXL-97
_cell_angle_alpha 90.00
_cell_angle_beta 107.9140(10)
_cell_angle_gamma 90.00
_cell_formula_units_Z 4
_cell_length_a 12.1836(5)
_cell_length_b 47.750(2)
_cell_length_c 10.3067(4)
_cell_measurement_reflns_used 4224
_cell_measurement_temperature 143(2)
_cell_measurement_theta_max 22.843
_cell_measurement_theta_min 2.310
_cell_volume 5705.4(4)
_computing_cell_refinement 'SAINT, Bruker'
_computing_data_collection 'SMART, Bruker'
_computing_data_reduction 'SAINT, Bruker'
_computing_molecular_graphics 'Bruker SHELXTL'
_computing_publication_material 'Bruker SHELXTL'
_computing_structure_refinement 'SHELXL-97 (Sheldrick, 1997)'
_computing_structure_solution 'SHELXS-97 (Sheldrick, 1990)'
_diffrn_ambient_temperature 143(2)
_diffrn_measured_fraction_theta_full 1.000
_diffrn_measured_fraction_theta_max 1.000
_diffrn_radiation_monochromator graphite
_diffrn_radiation_source 'fine-focus sealed tube'
_diffrn_radiation_type MoK\a
_diffrn_radiation_wavelength 0.71073
_diffrn_reflns_av_R_equivalents 0.1750
_diffrn_reflns_av_sigmaI/netI 0.2054
_diffrn_reflns_limit_h_max 15
_diffrn_reflns_limit_h_min -15
_diffrn_reflns_limit_k_max 54
_diffrn_reflns_limit_k_min -62
_diffrn_reflns_limit_l_max 13
_diffrn_reflns_limit_l_min -11
_diffrn_reflns_number 45702
_diffrn_reflns_theta_full 27.48
_diffrn_reflns_theta_max 27.48
_diffrn_reflns_theta_min 1.71
_exptl_absorpt_coefficient_mu 0.910
_exptl_absorpt_correction_T_max 0.9145
_exptl_absorpt_correction_T_min 0.7412
_exptl_absorpt_correction_type multi-scan
_exptl_absorpt_process_details
;
 absorption correction applied
 using SADABS (Blessing, R. H. Acta Crystallogr., Sect. A 1995, 51, 33-38)
;
_exptl_crystal_colour orange
_exptl_crystal_density_diffrn 1.438
_exptl_crystal_density_method 'not measured'
_exptl_crystal_description 'cut prism'
_exptl_crystal_F_000 2544
_exptl_crystal_size_max 0.35
_exptl_crystal_size_mid 0.30
_exptl_crystal_size_min 0.10
_refine_diff_density_max 0.679
_refine_diff_density_min -0.605
_refine_diff_density_rms 0.103
_refine_ls_extinction_method none
_refine_ls_goodness_of_fit_ref 0.951
_refine_ls_hydrogen_treatment mixed
_refine_ls_matrix_type full
_refine_ls_number_parameters 686
_refine_ls_number_reflns 13090
_refine_ls_number_restraints 0
_refine_ls_restrained_S_all 0.951
_refine_ls_R_factor_all 0.1783
_refine_ls_R_factor_gt 0.0808
_refine_ls_shift/su_max 0.000
_refine_ls_shift/su_mean 0.000
_refine_ls_structure_factor_coef Fsqd
_refine_ls_weighting_details 'calc w=1/[\s^2^(Fo^2^)+(0.0657P)^2^+0.0000P] where P=(Fo^2^+2Fc^2^)/3'
_refine_ls_weighting_scheme calc
_refine_ls_wR_factor_gt 0.1621
_refine_ls_wR_factor_ref 0.1885
_reflns_number_gt 6015
_reflns_number_total 13090
_reflns_threshold_expression >2sigma(I)
_cod_data_source_file ic061740xsi20060913_033027_2.cif
_cod_data_source_block p22
_cod_database_code 4307203

loop_
_symmetry_equiv_pos_as_xyz
'x, y, z'
'-x, y+1/2, -z+1/2'
'-x, -y, -z'
'x, -y-1/2, z-1/2'

loop_
_atom_site_label
_atom_site_type_symbol
_atom_site_fract_x
_atom_site_fract_y
_atom_site_fract_z
_atom_site_U_iso_or_equiv
_atom_site_adp_type
_atom_site_occupancy
_atom_site_symmetry_multiplicity
_atom_site_calc_flag
_atom_site_refinement_flags
_atom_site_disorder_assembly
_atom_site_disorder_group
Ni1 Ni 1.03022(7) 0.119643(17) 0.39888(8) 0.0251(2) Uani 1 1 d . . .
Ni2 Ni 0.79884(7) 0.140838(17) 0.32865(8) 0.0255(2) Uani 1 1 d . . .
P1 P 1.09895(14) 0.07892(3) 0.47847(17) 0.0270(4) Uani 1 1 d . . .
P2 P 1.13357(14) 0.11591(4) 0.26249(17) 0.0271(4) Uani 1 1 d . . .
P3 P 0.64181(14) 0.11770(3) 0.31776(17) 0.0268(4) Uani 1 1 d . . .
P4 P 0.69185(14) 0.16614(3) 0.16110(18) 0.0268(4) Uani 1 1 d . . .
S1 S 0.90350(13) 0.11814(4) 0.51431(16) 0.0283(4) Uani 1 1 d . . .
S2 S 0.96168(14) 0.16191(3) 0.32942(18) 0.0291(4) Uani 1 1 d . . .
C1 C 0.9358(7) 0.14712(15) 0.6354(8) 0.052(2) Uani 1 1 d . . .
H1A H 0.8616 0.1557 0.6346 0.073 Uiso 1 1 calc R . .
H1B H 0.9711 0.1391 0.7275 0.073 Uiso 1 1 calc R . .
C2 C 1.0121(9) 0.16994(19) 0.6166(9) 0.074(3) Uani 1 1 d . . .
H2A H 1.0082 0.1850 0.6810 0.104 Uiso 1 1 calc R . .
H2B H 1.0918 0.1625 0.6484 0.104 Uiso 1 1 calc R . .
C3 C 0.9990(7) 0.18331(15) 0.4873(8) 0.050(2) Uani 1 1 d . . .
H3A H 1.0721 0.1932 0.4945 0.071 Uiso 1 1 calc R . .
H3B H 0.9386 0.1979 0.4747 0.071 Uiso 1 1 calc R . .
C4 C 1.2042(5) 0.06644(13) 0.3974(7) 0.0293(15) Uani 1 1 d . . .
H4A H 1.2691 0.0571 0.4660 0.041 Uiso 1 1 calc R . .
H4B H 1.1674 0.0526 0.3255 0.041 Uiso 1 1 calc R . .
C5 C 1.2495(5) 0.09132(13) 0.3346(6) 0.0299(15) Uani 1 1 d . . .
H5A H 1.2810 0.0846 0.2625 0.042 Uiso 1 1 calc R . .
H5B H 1.3123 0.1008 0.4056 0.042 Uiso 1 1 calc R . .
C6 C 0.5176(5) 0.13713(13) 0.2062(6) 0.0287(15) Uani 1 1 d . . .
H6A H 0.4500 0.1246 0.1730 0.040 Uiso 1 1 calc R . .
H6B H 0.4967 0.1528 0.2568 0.040 Uiso 1 1 calc R . .
C7 C 0.5545(5) 0.14830(14) 0.0858(6) 0.0310(16) Uani 1 1 d . . .
H7A H 0.4961 0.1615 0.0302 0.043 Uiso 1 1 calc R . .
H7B H 0.5637 0.1327 0.0268 0.043 Uiso 1 1 calc R . .
C8 C 1.1820(5) 0.08209(14) 0.6585(6) 0.0271(15) Uani 1 1 d . . .
C9 C 1.2087(6) 0.05923(14) 0.7455(7) 0.0351(17) Uani 1 1 d . . .
H9 H 1.1779 0.0413 0.7138 0.042 Uiso 1 1 calc R . .
C10 C 1.2787(6) 0.06226(16) 0.8761(7) 0.0446(19) Uani 1 1 d . . .
H10 H 1.2972 0.0465 0.9352 0.054 Uiso 1 1 calc R . .
C11 C 1.3221(6) 0.08808(18) 0.9215(7) 0.048(2) Uani 1 1 d . . .
H11 H 1.3696 0.0902 1.0132 0.058 Uiso 1 1 calc R . .
C12 C 1.2986(6) 0.11092(16) 0.8382(7) 0.0415(19) Uani 1 1 d . . .
H12 H 1.3309 0.1286 0.8710 0.050 Uiso 1 1 calc R . .
C13 C 1.2278(5) 0.10813(15) 0.7062(7) 0.0339(17) Uani 1 1 d . . .
H13 H 1.2101 0.1240 0.6477 0.041 Uiso 1 1 calc R . .
C14 C 0.9937(6) 0.05154(13) 0.4622(7) 0.0314(16) Uani 1 1 d . . .
C15 C 0.9543(6) 0.03761(13) 0.3368(7) 0.0344(16) Uani 1 1 d . . .
H15 H 0.9880 0.0413 0.2667 0.041 Uiso 1 1 calc R . .
C16 C 0.8652(6) 0.01837(14) 0.3169(8) 0.0409(18) Uani 1 1 d . . .
H16 H 0.8377 0.0088 0.2323 0.049 Uiso 1 1 calc R . .
C17 C 0.8161(6) 0.01305(14) 0.4184(8) 0.0425(19) Uani 1 1 d . . .
H17 H 0.7568 -0.0006 0.4047 0.051 Uiso 1 1 calc R . .
C18 C 0.8530(6) 0.02751(15) 0.5397(8) 0.0439(19) Uani 1 1 d . . .
H18 H 0.8181 0.0242 0.6089 0.053 Uiso 1 1 calc R . .
C19 C 0.9408(6) 0.04684(14) 0.5605(7) 0.0360(17) Uani 1 1 d . . .
H19 H 0.9650 0.0570 0.6436 0.043 Uiso 1 1 calc R . .
C20 C 1.2002(6) 0.14663(14) 0.2188(8) 0.0353(17) Uani 1 1 d . . .
C21 C 1.1983(6) 0.15286(15) 0.0857(8) 0.0396(18) Uani 1 1 d . . .
H21 H 1.1595 0.1405 0.0140 0.048 Uiso 1 1 calc R . .
C22 C 1.2513(7) 0.17648(17) 0.0554(10) 0.057(2) Uani 1 1 d . . .
H22 H 1.2477 0.1806 -0.0360 0.069 Uiso 1 1 calc R . .
C23 C 1.3090(6) 0.19370(18) 0.1597(10) 0.058(2) Uani 1 1 d . . .
H23 H 1.3472 0.2097 0.1398 0.070 Uiso 1 1 calc R . .
C24 C 1.3138(6) 0.18859(15) 0.2947(10) 0.051(2) Uani 1 1 d . . .
H24 H 1.3534 0.2010 0.3655 0.061 Uiso 1 1 calc R . .
C25 C 1.2590(6) 0.16472(15) 0.3232(8) 0.0433(19) Uani 1 1 d . . .
H25 H 1.2618 0.1608 0.4145 0.052 Uiso 1 1 calc R . .
C26 C 1.0434(5) 0.10094(14) 0.1026(6) 0.0288(15) Uani 1 1 d . . .
C27 C 1.0652(6) 0.07470(14) 0.0573(7) 0.0338(17) Uani 1 1 d . . .
H27 H 1.1317 0.0646 0.1078 0.041 Uiso 1 1 calc R . .
C28 C 0.9915(6) 0.06317(15) -0.0599(7) 0.0423(19) Uani 1 1 d . . .
H28 H 1.0073 0.0453 -0.0905 0.051 Uiso 1 1 calc R . .
C29 C 0.8953(6) 0.07780(16) -0.1318(8) 0.0441(19) Uani 1 1 d . . .
H29 H 0.8436 0.0698 -0.2118 0.053 Uiso 1 1 calc R . .
C30 C 0.8725(6) 0.10407(14) -0.0893(7) 0.0345(16) Uani 1 1 d . . .
H30 H 0.8066 0.1143 -0.1410 0.041 Uiso 1 1 calc R . .
C31 C 0.9454(5) 0.11519(15) 0.0276(7) 0.0347(16) Uani 1 1 d . . .
H31 H 0.9286 0.1330 0.0580 0.042 Uiso 1 1 calc R . .
C32 C 0.6350(5) 0.08476(13) 0.2277(6) 0.0288(15) Uani 1 1 d . . .
C33 C 0.7058(6) 0.08084(14) 0.1456(7) 0.0367(17) Uani 1 1 d . . .
H33 H 0.7630 0.0945 0.1470 0.044 Uiso 1 1 calc R . .
C34 C 0.6950(6) 0.05803(16) 0.0634(8) 0.046(2) Uani 1 1 d . . .
H34 H 0.7446 0.0558 0.0089 0.055 Uiso 1 1 calc R . .
C35 C 0.6108(6) 0.03792(15) 0.0594(8) 0.0448(19) Uani 1 1 d . . .
H35 H 0.6019 0.0222 0.0006 0.054 Uiso 1 1 calc R . .
C36 C 0.5403(6) 0.04092(15) 0.1414(8) 0.0432(19) Uani 1 1 d . . .
H36 H 0.4841 0.0271 0.1413 0.052 Uiso 1 1 calc R . .
C37 C 0.5535(6) 0.06479(13) 0.2249(7) 0.0336(16) Uani 1 1 d . . .
H37 H 0.5049 0.0671 0.2806 0.040 Uiso 1 1 calc R . .
C38 C 0.6030(5) 0.10984(13) 0.4690(6) 0.0279(15) Uani 1 1 d . . .
C39 C 0.6384(6) 0.08493(13) 0.5409(7) 0.0323(16) Uani 1 1 d . . .
H39 H 0.6864 0.0722 0.5123 0.039 Uiso 1 1 calc R . .
C40 C 0.6034(6) 0.07863(15) 0.6549(7) 0.0393(18) Uani 1 1 d . . .
H40 H 0.6261 0.0615 0.7021 0.047 Uiso 1 1 calc R . .
C41 C 0.5370(6) 0.09697(15) 0.6982(7) 0.0390(18) Uani 1 1 d . . .
H41 H 0.5112 0.0922 0.7735 0.047 Uiso 1 1 calc R . .
C42 C 0.5070(6) 0.12231(16) 0.6344(7) 0.0394(18) Uani 1 1 d . . .
H42 H 0.4636 0.1353 0.6685 0.047 Uiso 1 1 calc R . .
C43 C 0.5393(5) 0.12908(14) 0.5207(7) 0.0327(16) Uani 1 1 d . . .
H43 H 0.5185 0.1467 0.4775 0.039 Uiso 1 1 calc R . .
C44 C 0.6490(5) 0.19773(14) 0.2326(7) 0.0310(16) Uani 1 1 d . . .
C45 C 0.6724(7) 0.20077(17) 0.3703(8) 0.059(2) Uani 1 1 d . . .
H45 H 0.7148 0.1868 0.4307 0.071 Uiso 1 1 calc R . .
C46 C 0.6343(9) 0.2241(2) 0.4202(9) 0.102(5) Uani 1 1 d . . .
H46 H 0.6482 0.2262 0.5156 0.123 Uiso 1 1 calc R . .
C47 C 0.5759(7) 0.24453(18) 0.3323(9) 0.066(3) Uani 1 1 d . . .
H47 H 0.5529 0.2611 0.3681 0.079 Uiso 1 1 calc R . .
C48 C 0.5508(6) 0.24164(14) 0.1975(8) 0.0403(18) Uani 1 1 d . . .
H48 H 0.5083 0.2557 0.1375 0.048 Uiso 1 1 calc R . .
C49 C 0.5878(6) 0.21797(13) 0.1470(7) 0.0385(18) Uani 1 1 d . . .
H49 H 0.5704 0.2157 0.0513 0.046 Uiso 1 1 calc R . .
C50 C 0.7389(5) 0.17852(14) 0.0211(7) 0.0309(16) Uani 1 1 d . . .
C51 C 0.8217(6) 0.19970(14) 0.0457(7) 0.0379(18) Uani 1 1 d . . .
H51 H 0.8560 0.2066 0.1356 0.046 Uiso 1 1 calc R . .
C52 C 0.8533(6) 0.21065(16) -0.0619(8) 0.0457(19) Uani 1 1 d . . .
H52 H 0.9084 0.2254 -0.0454 0.055 Uiso 1 1 calc R . .
C53 C 0.8060(6) 0.20052(17) -0.1929(7) 0.045(2) Uani 1 1 d . . .
H53 H 0.8313 0.2075 -0.2653 0.054 Uiso 1 1 calc R . .
C54 C 0.7230(6) 0.18051(17) -0.2168(7) 0.047(2) Uani 1 1 d . . .
H54 H 0.6875 0.1742 -0.3075 0.056 Uiso 1 1 calc R . .
C55 C 0.6888(6) 0.16903(15) -0.1120(7) 0.0396(18) Uani 1 1 d . . .
H55 H 0.6315 0.1548 -0.1306 0.048 Uiso 1 1 calc R . .
C56 C 0.1773(9) 0.2518(2) 0.3919(10) 0.082(3) Uani 1 1 d . . .
H56C H 0.1986 0.2321 0.4101 0.123 Uiso 1 1 calc R . .
H56D H 0.1644 0.2602 0.4728 0.123 Uiso 1 1 calc R . .
H56E H 0.2397 0.2618 0.3702 0.123 Uiso 1 1 calc R . .
C57 C 0.0753(10) 0.25373(19) 0.2805(11) 0.065(3) Uani 1 1 d . . .
N1 N -0.0070(8) 0.25527(19) 0.1895(11) 0.094(3) Uani 1 1 d . . .
B1 B 0.3558(8) 0.19444(17) 0.7078(10) 0.042(2) Uani 1 1 d . . .
B2 B 0.7676(8) -0.00689(17) 0.8496(9) 0.041(2) Uani 1 1 d . . .
F1 F 0.2873(6) 0.21659(12) 0.6624(7) 0.117(2) Uani 1 1 d . . .
F2 F 0.2986(5) 0.16984(12) 0.6806(7) 0.108(2) Uani 1 1 d . . .
F3 F 0.4089(4) 0.19690(12) 0.8413(5) 0.0851(18) Uani 1 1 d . . .
F4 F 0.4377(5) 0.19423(10) 0.6377(6) 0.0825(16) Uani 1 1 d . . .
F5 F 0.7127(5) 0.01728(10) 0.7887(5) 0.0747(15) Uani 1 1 d . . .
F6 F 0.7869(4) -0.00564(10) 0.9865(5) 0.0694(14) Uani 1 1 d . . .
F7 F 0.6980(4) -0.03011(9) 0.7969(5) 0.0612(13) Uani 1 1 d . . .
F8 F 0.8696(4) -0.00982(9) 0.8206(5) 0.0605(13) Uani 1 1 d . . .

loop_
_atom_site_aniso_label
_atom_site_aniso_U_11
_atom_site_aniso_U_22
_atom_site_aniso_U_33
_atom_site_aniso_U_23
_atom_site_aniso_U_13
_atom_site_aniso_U_12
Ni1 0.0242(4) 0.0244(4) 0.0285(5) 0.0004(4) 0.0106(3) 0.0005(4)
Ni2 0.0225(4) 0.0245(4) 0.0300(5) 0.0019(4) 0.0088(3) -0.0001(4)
P1 0.0298(9) 0.0256(9) 0.0264(9) 0.0008(7) 0.0100(8) 0.0029(7)
P2 0.0272(9) 0.0259(9) 0.0302(10) 0.0013(8) 0.0119(7) -0.0006(7)
P3 0.0260(9) 0.0232(9) 0.0319(10) 0.0015(8) 0.0099(7) 0.0008(7)
P4 0.0258(9) 0.0244(9) 0.0300(10) 0.0008(8) 0.0084(8) 0.0013(7)
S1 0.0267(8) 0.0320(9) 0.0284(9) 0.0024(8) 0.0117(7) 0.0012(7)
S2 0.0243(8) 0.0245(9) 0.0405(10) 0.0038(8) 0.0128(8) -0.0007(7)
C1 0.080(6) 0.036(5) 0.049(5) -0.015(4) 0.032(5) 0.000(4)
C2 0.102(8) 0.062(6) 0.061(7) -0.019(5) 0.028(6) -0.024(6)
C3 0.048(5) 0.031(4) 0.062(6) -0.013(4) 0.001(4) -0.007(4)
C4 0.031(4) 0.027(4) 0.031(4) 0.006(3) 0.011(3) 0.010(3)
C5 0.031(4) 0.033(4) 0.026(4) -0.001(3) 0.010(3) 0.001(3)
C6 0.023(3) 0.028(4) 0.036(4) -0.001(3) 0.010(3) 0.001(3)
C7 0.029(4) 0.032(4) 0.030(4) 0.000(3) 0.006(3) -0.001(3)
C8 0.019(3) 0.040(4) 0.023(4) -0.002(3) 0.007(3) 0.000(3)
C9 0.041(4) 0.025(4) 0.038(4) 0.002(3) 0.010(3) 0.002(3)
C10 0.047(5) 0.045(5) 0.032(4) 0.007(4) -0.002(4) 0.011(4)
C11 0.033(4) 0.083(7) 0.023(4) -0.010(4) 0.001(3) 0.004(4)
C12 0.038(4) 0.046(5) 0.038(4) -0.018(4) 0.008(3) -0.001(4)
C13 0.019(3) 0.042(4) 0.036(4) 0.003(3) 0.002(3) 0.001(3)
C14 0.040(4) 0.021(4) 0.033(4) 0.007(3) 0.010(3) 0.001(3)
C15 0.046(4) 0.029(4) 0.029(4) 0.002(3) 0.013(3) 0.004(3)
C16 0.050(5) 0.030(4) 0.041(5) 0.004(3) 0.012(4) -0.006(3)
C17 0.044(4) 0.016(4) 0.073(6) 0.003(4) 0.025(4) 0.004(3)
C18 0.038(4) 0.040(5) 0.061(5) 0.003(4) 0.026(4) -0.002(4)
C19 0.047(4) 0.028(4) 0.038(4) 0.002(3) 0.019(3) 0.007(3)
C20 0.031(4) 0.029(4) 0.051(5) 0.002(3) 0.019(3) 0.001(3)
C21 0.039(4) 0.038(4) 0.043(5) 0.008(4) 0.014(4) 0.001(3)
C22 0.051(5) 0.049(5) 0.080(7) 0.027(5) 0.032(5) 0.005(4)
C23 0.035(5) 0.055(6) 0.087(7) 0.013(5) 0.025(5) -0.009(4)
C24 0.036(4) 0.031(4) 0.088(7) -0.001(4) 0.021(4) -0.004(3)
C25 0.031(4) 0.043(5) 0.056(5) 0.004(4) 0.013(4) -0.002(3)
C26 0.026(3) 0.034(4) 0.030(4) 0.000(3) 0.015(3) -0.003(3)
C27 0.031(4) 0.039(4) 0.033(4) 0.005(3) 0.012(3) 0.012(3)
C28 0.049(5) 0.036(4) 0.046(5) -0.011(4) 0.022(4) 0.001(4)
C29 0.039(4) 0.055(5) 0.038(4) -0.008(4) 0.011(4) 0.002(4)
C30 0.030(4) 0.039(4) 0.036(4) 0.005(3) 0.012(3) 0.005(3)
C31 0.035(4) 0.039(4) 0.032(4) 0.005(3) 0.012(3) 0.000(3)
C32 0.027(4) 0.027(4) 0.030(4) 0.005(3) 0.005(3) 0.004(3)
C33 0.041(4) 0.030(4) 0.040(4) 0.003(3) 0.014(4) -0.003(3)
C34 0.048(5) 0.049(5) 0.046(5) -0.013(4) 0.022(4) -0.005(4)
C35 0.043(4) 0.039(5) 0.054(5) -0.014(4) 0.017(4) -0.001(4)
C36 0.038(4) 0.039(5) 0.051(5) -0.009(4) 0.011(4) -0.007(3)
C37 0.035(4) 0.029(4) 0.038(4) -0.003(3) 0.013(3) 0.004(3)
C38 0.019(3) 0.032(4) 0.030(4) -0.003(3) 0.004(3) 0.004(3)
C39 0.038(4) 0.025(4) 0.039(4) 0.007(3) 0.019(3) 0.004(3)
C40 0.042(4) 0.043(4) 0.033(4) 0.010(3) 0.010(3) 0.009(4)
C41 0.032(4) 0.047(5) 0.038(4) 0.003(4) 0.011(3) 0.007(3)
C42 0.034(4) 0.047(5) 0.036(4) -0.007(4) 0.009(3) 0.002(3)
C43 0.039(4) 0.030(4) 0.031(4) -0.004(3) 0.014(3) 0.000(3)
C44 0.022(3) 0.036(4) 0.036(4) -0.001(3) 0.010(3) 0.000(3)
C45 0.072(6) 0.058(6) 0.040(5) -0.002(4) 0.005(4) 0.040(5)
C46 0.114(8) 0.120(9) 0.044(6) -0.037(6) -0.019(5) 0.088(8)
C47 0.073(6) 0.053(6) 0.064(6) -0.027(5) 0.008(5) 0.027(5)
C48 0.041(4) 0.028(4) 0.053(5) 0.005(4) 0.017(4) 0.009(3)
C49 0.058(5) 0.027(4) 0.034(4) 0.005(3) 0.018(4) 0.009(3)
C50 0.029(4) 0.030(4) 0.029(4) -0.002(3) 0.003(3) 0.010(3)
C51 0.041(4) 0.035(4) 0.038(4) 0.008(3) 0.015(3) -0.009(3)
C52 0.043(5) 0.046(5) 0.051(5) 0.004(4) 0.020(4) -0.009(4)
C53 0.049(5) 0.061(5) 0.035(5) 0.005(4) 0.025(4) 0.003(4)
C54 0.044(5) 0.069(6) 0.029(4) 0.000(4) 0.014(4) 0.000(4)
C55 0.040(4) 0.044(5) 0.039(4) 0.001(4) 0.016(4) 0.008(3)
C56 0.099(8) 0.076(7) 0.061(7) 0.006(5) 0.011(6) 0.002(6)
C57 0.085(8) 0.048(6) 0.071(7) 0.001(5) 0.036(6) -0.002(6)
N1 0.090(7) 0.083(7) 0.108(8) -0.021(6) 0.031(6) -0.008(6)
B1 0.039(5) 0.022(5) 0.066(7) -0.001(4) 0.014(5) -0.005(4)
B2 0.058(6) 0.026(5) 0.049(6) 0.005(4) 0.032(5) 0.011(4)
F1 0.134(5) 0.091(5) 0.131(6) 0.049(4) 0.047(5) 0.070(4)
F2 0.090(4) 0.077(4) 0.162(6) -0.029(4) 0.045(4) -0.042(3)
F3 0.069(3) 0.126(5) 0.050(3) 0.015(3) 0.004(3) -0.029(3)
F4 0.092(4) 0.070(4) 0.098(4) -0.009(3) 0.048(4) -0.019(3)
F5 0.105(4) 0.050(3) 0.073(4) 0.014(3) 0.034(3) 0.032(3)
F6 0.111(4) 0.059(3) 0.050(3) 0.001(2) 0.041(3) 0.009(3)
F7 0.059(3) 0.048(3) 0.083(4) -0.013(3) 0.033(3) -0.002(2)
F8 0.059(3) 0.062(3) 0.072(3) -0.007(3) 0.037(3) -0.004(2)

loop_
_atom_type_symbol
_atom_type_description
_atom_type_scat_dispersion_real
_atom_type_scat_dispersion_imag
_atom_type_scat_source
C C 0.0033 0.0016 'International Tables Vol C Tables 4.2.6.8 and 6.1.1.4'
H H 0.0000 0.0000 'International Tables Vol C Tables 4.2.6.8 and 6.1.1.4'
B B 0.0013 0.0007 'International Tables Vol C Tables 4.2.6.8 and 6.1.1.4'
F F 0.0171 0.0103 'International Tables Vol C Tables 4.2.6.8 and 6.1.1.4'
N N 0.0061 0.0033 'International Tables Vol C Tables 4.2.6.8 and 6.1.1.4'
Ni Ni 0.3393 1.1124 'International Tables Vol C Tables 4.2.6.8 and 6.1.1.4'
P P 0.1023 0.0942 'International Tables Vol C Tables 4.2.6.8 and 6.1.1.4'
S S 0.1246 0.1234 'International Tables Vol C Tables 4.2.6.8 and 6.1.1.4'

loop_
_geom_angle_atom_site_label_1
_geom_angle_atom_site_label_2
_geom_angle_atom_site_label_3
_geom_angle
_geom_angle_site_symmetry_1
_geom_angle_site_symmetry_3
_geom_angle_publ_flag
P2 Ni1 P1 86.44(7) . . ?
P2 Ni1 S2 95.85(7) . . ?
P1 Ni1 S2 176.86(8) . . ?
P2 Ni1 S1 169.89(8) . . ?
P1 Ni1 S1 91.11(7) . . ?
S2 Ni1 S1 87.00(7) . . ?
P2 Ni1 Ni2 126.00(6) . . ?
P1 Ni1 Ni2 130.13(6) . . ?
S2 Ni1 Ni2 49.80(5) . . ?
S1 Ni1 Ni2 49.91(5) . . ?
P4 Ni2 P3 86.49(7) . . ?
P4 Ni2 S2 93.87(7) . . ?
P3 Ni2 S2 175.61(8) . . ?
P4 Ni2 S1 174.06(7) . . ?
P3 Ni2 S1 93.38(7) . . ?
S2 Ni2 S1 86.72(7) . . ?
P4 Ni2 Ni1 134.14(6) . . ?
P3 Ni2 Ni1 127.73(6) . . ?
S2 Ni2 Ni1 49.64(5) . . ?
S1 Ni2 Ni1 49.72(4) . . ?
C14 P1 C8 108.1(3) . . ?
C14 P1 C4 107.4(3) . . ?
C8 P1 C4 104.1(3) . . ?
C14 P1 Ni1 115.6(2) . . ?
C8 P1 Ni1 109.8(2) . . ?
C4 P1 Ni1 111.2(2) . . ?
C20 P2 C5 106.0(3) . . ?
C20 P2 C26 106.6(3) . . ?
C5 P2 C26 107.1(3) . . ?
C20 P2 Ni1 119.5(2) . . ?
C5 P2 Ni1 108.8(2) . . ?
C26 P2 Ni1 108.1(2) . . ?
C38 P3 C32 106.2(3) . . ?
C38 P3 C6 105.1(3) . . ?
C32 P3 C6 102.6(3) . . ?
C38 P3 Ni2 121.3(2) . . ?
C32 P3 Ni2 111.5(2) . . ?
C6 P3 Ni2 108.4(2) . . ?
C50 P4 C44 104.6(3) . . ?
C50 P4 C7 106.7(3) . . ?
C44 P4 C7 102.6(3) . . ?
C50 P4 Ni2 123.6(2) . . ?
C44 P4 Ni2 108.3(2) . . ?
C7 P4 Ni2 109.0(2) . . ?
C1 S1 Ni1 107.6(3) . . ?
C1 S1 Ni2 99.5(3) . . ?
Ni1 S1 Ni2 80.37(6) . . ?
C3 S2 Ni1 104.6(3) . . ?
C3 S2 Ni2 103.3(3) . . ?
Ni1 S2 Ni2 80.57(6) . . ?
C2 C1 S1 118.7(6) . . ?
C3 C2 C1 123.4(8) . . ?
C2 C3 S2 119.6(6) . . ?
C5 C4 P1 109.5(4) . . ?
C4 C5 P2 109.8(4) . . ?
C7 C6 P3 106.8(4) . . ?
C6 C7 P4 106.0(4) . . ?
C9 C8 C13 119.2(6) . . ?
C9 C8 P1 122.6(5) . . ?
C13 C8 P1 118.1(5) . . ?
C10 C9 C8 120.4(7) . . ?
C9 C10 C11 119.6(7) . . ?
C12 C11 C10 121.5(7) . . ?
C11 C12 C13 119.5(7) . . ?
C12 C13 C8 119.9(7) . . ?
C19 C14 C15 119.8(6) . . ?
C19 C14 P1 122.0(5) . . ?
C15 C14 P1 117.5(5) . . ?
C16 C15 C14 118.7(7) . . ?
C17 C16 C15 120.8(7) . . ?
C18 C17 C16 119.9(7) . . ?
C17 C18 C19 119.9(7) . . ?
C14 C19 C18 120.7(7) . . ?
C25 C20 C21 118.4(6) . . ?
C25 C20 P2 118.4(6) . . ?
C21 C20 P2 123.2(6) . . ?
C22 C21 C20 121.9(8) . . ?
C23 C22 C21 118.5(8) . . ?
C22 C23 C24 122.3(8) . . ?
C23 C24 C25 118.4(8) . . ?
C20 C25 C24 120.6(8) . . ?
C31 C26 C27 118.4(6) . . ?
C31 C26 P2 119.2(5) . . ?
C27 C26 P2 122.2(5) . . ?
C28 C27 C26 121.0(6) . . ?
C29 C28 C27 119.2(7) . . ?
C28 C29 C30 120.8(7) . . ?
C31 C30 C29 119.5(7) . . ?
C30 C31 C26 121.1(7) . . ?
C37 C32 C33 118.2(6) . . ?
C37 C32 P3 122.2(5) . . ?
C33 C32 P3 119.2(5) . . ?
C34 C33 C32 121.7(7) . . ?
C33 C34 C35 119.9(7) . . ?
C36 C35 C34 119.9(7) . . ?
C35 C36 C37 118.8(7) . . ?
C32 C37 C36 121.5(7) . . ?
C39 C38 C43 118.1(6) . . ?
C39 C38 P3 121.0(5) . . ?
C43 C38 P3 120.9(5) . . ?
C38 C39 C40 120.2(6) . . ?
C41 C40 C39 120.2(7) . . ?
C40 C41 C42 120.6(7) . . ?
C41 C42 C43 120.5(7) . . ?
C42 C43 C38 120.1(6) . . ?
C49 C44 C45 119.6(6) . . ?
C49 C44 P4 119.5(5) . . ?
C45 C44 P4 120.9(5) . . ?
C44 C45 C46 119.4(8) . . ?
C45 C46 C47 119.9(8) . . ?
C48 C47 C46 121.4(7) . . ?
C47 C48 C49 118.8(7) . . ?
C44 C49 C48 121.0(7) . . ?
C55 C50 C51 119.2(7) . . ?
C55 C50 P4 121.9(5) . . ?
C51 C50 P4 118.8(5) . . ?
C52 C51 C50 119.5(7) . . ?
C53 C52 C51 121.0(7) . . ?
C54 C53 C52 119.1(7) . . ?
C53 C54 C55 121.6(7) . . ?
C54 C55 C50 119.5(7) . . ?
N1 C57 C56 179.5(14) . . ?
F3 B1 F1 110.1(8) . . ?
F3 B1 F2 110.3(8) . . ?
F1 B1 F2 112.8(8) . . ?
F3 B1 F4 109.7(7) . . ?
F1 B1 F4 107.0(7) . . ?
F2 B1 F4 106.9(7) . . ?
F6 B2 F8 110.6(7) . . ?
F6 B2 F5 109.9(6) . . ?
F8 B2 F5 109.3(6) . . ?
F6 B2 F7 109.2(7) . . ?
F8 B2 F7 108.4(6) . . ?
F5 B2 F7 109.5(7) . . ?

loop_
_geom_bond_atom_site_label_1
_geom_bond_atom_site_label_2
_geom_bond_distance
_geom_bond_site_symmetry_2
_geom_bond_publ_flag
Ni1 P2 2.1638(18) . ?
Ni1 P1 2.1754(18) . ?
Ni1 S2 2.2172(18) . ?
Ni1 S1 2.2214(17) . ?
Ni1 Ni2 2.8706(11) . ?
Ni2 P4 2.1808(18) . ?
Ni2 P3 2.1821(18) . ?
Ni2 S2 2.2225(17) . ?
Ni2 S1 2.2276(18) . ?
P1 C14 1.803(6) . ?
P1 C8 1.826(6) . ?
P1 C4 1.832(6) . ?
P2 C20 1.800(7) . ?
P2 C5 1.811(6) . ?
P2 C26 1.822(7) . ?
P3 C38 1.803(7) . ?
P3 C32 1.815(7) . ?
P3 C6 1.844(6) . ?
P4 C50 1.808(7) . ?
P4 C44 1.824(7) . ?
P4 C7 1.825(6) . ?
S1 C1 1.824(7) . ?
S2 C3 1.856(7) . ?
C1 C2 1.483(11) . ?
C2 C3 1.442(11) . ?
C4 C5 1.534(8) . ?
C6 C7 1.540(8) . ?
C8 C9 1.387(9) . ?
C8 C13 1.389(9) . ?
C9 C10 1.361(9) . ?
C10 C11 1.367(10) . ?
C11 C12 1.363(10) . ?
C12 C13 1.375(9) . ?
C14 C19 1.377(9) . ?
C14 C15 1.400(9) . ?
C15 C16 1.389(9) . ?
C16 C17 1.380(10) . ?
C17 C18 1.377(10) . ?
C18 C19 1.378(9) . ?
C20 C25 1.395(10) . ?
C20 C21 1.397(10) . ?
C21 C22 1.382(10) . ?
C22 C23 1.364(12) . ?
C23 C24 1.396(11) . ?
C24 C25 1.397(9) . ?
C26 C31 1.385(9) . ?
C26 C27 1.391(9) . ?
C27 C28 1.378(9) . ?
C28 C29 1.370(10) . ?
C29 C30 1.385(9) . ?
C30 C31 1.365(9) . ?
C32 C37 1.371(9) . ?
C32 C33 1.394(9) . ?
C33 C34 1.361(9) . ?
C34 C35 1.396(10) . ?
C35 C36 1.385(9) . ?
C36 C37 1.407(9) . ?
C38 C39 1.397(8) . ?
C38 C43 1.409(8) . ?
C39 C40 1.401(9) . ?
C40 C41 1.357(9) . ?
C41 C42 1.372(9) . ?
C42 C43 1.384(9) . ?
C44 C49 1.365(9) . ?
C44 C45 1.367(10) . ?
C45 C46 1.368(10) . ?
C46 C47 1.371(12) . ?
C47 C48 1.335(11) . ?
C48 C49 1.377(9) . ?
C50 C55 1.395(9) . ?
C50 C51 1.395(9) . ?
C51 C52 1.384(9) . ?
C52 C53 1.382(10) . ?
C53 C54 1.358(10) . ?
C54 C55 1.385(9) . ?
C56 C57 1.412(13) . ?
C57 N1 1.146(12) . ?
B1 F3 1.333(10) . ?
B1 F1 1.340(9) . ?
B1 F2 1.351(9) . ?
B1 F4 1.400(10) . ?
B2 F6 1.358(9) . ?
B2 F8 1.372(9) . ?
B2 F5 1.384(9) . ?
B2 F7 1.400(9) . ?

loop_
_geom_torsion_atom_site_label_1
_geom_torsion_atom_site_label_2
_geom_torsion_atom_site_label_3
_geom_torsion_atom_site_label_4
_geom_torsion
_geom_torsion_site_symmetry_1
_geom_torsion_site_symmetry_2
_geom_torsion_site_symmetry_3
_geom_torsion_site_symmetry_4
_geom_torsion_publ_flag
P2 Ni1 Ni2 P4 -17.86(11) . . . . ?
P1 Ni1 Ni2 P4 -138.65(10) . . . . ?
S2 Ni1 Ni2 P4 45.46(10) . . . . ?
S1 Ni1 Ni2 P4 173.90(10) . . . . ?
P2 Ni1 Ni2 P3 112.16(9) . . . . ?
P1 Ni1 Ni2 P3 -8.64(11) . . . . ?
S2 Ni1 Ni2 P3 175.47(10) . . . . ?
S1 Ni1 Ni2 P3 -56.08(9) . . . . ?
P2 Ni1 Ni2 S2 -63.31(9) . . . . ?
P1 Ni1 Ni2 S2 175.89(10) . . . . ?
S1 Ni1 Ni2 S2 128.45(9) . . . . ?
P2 Ni1 Ni2 S1 168.24(10) . . . . ?
P1 Ni1 Ni2 S1 47.44(9) . . . . ?
S2 Ni1 Ni2 S1 -128.45(9) . . . . ?
P2 Ni1 P1 C14 -119.7(3) . . . . ?
S2 Ni1 P1 C14 103.5(13) . . . . ?
S1 Ni1 P1 C14 50.5(3) . . . . ?
Ni2 Ni1 P1 C14 16.2(3) . . . . ?
P2 Ni1 P1 C8 117.7(2) . . . . ?
S2 Ni1 P1 C8 -19.1(14) . . . . ?
S1 Ni1 P1 C8 -72.1(2) . . . . ?
Ni2 Ni1 P1 C8 -106.4(2) . . . . ?
P2 Ni1 P1 C4 3.1(2) . . . . ?
S2 Ni1 P1 C4 -133.7(13) . . . . ?
S1 Ni1 P1 C4 173.3(2) . . . . ?
Ni2 Ni1 P1 C4 139.0(2) . . . . ?
P1 Ni1 P2 C20 -144.0(3) . . . . ?
S2 Ni1 P2 C20 33.8(3) . . . . ?
S1 Ni1 P2 C20 139.8(5) . . . . ?
Ni2 Ni1 P2 C20 77.1(3) . . . . ?
P1 Ni1 P2 C5 -22.1(2) . . . . ?
S2 Ni1 P2 C5 155.8(2) . . . . ?
S1 Ni1 P2 C5 -98.3(5) . . . . ?
Ni2 Ni1 P2 C5 -160.9(2) . . . . ?
P1 Ni1 P2 C26 93.9(2) . . . . ?
S2 Ni1 P2 C26 -88.2(2) . . . . ?
S1 Ni1 P2 C26 17.7(5) . . . . ?
Ni2 Ni1 P2 C26 -44.9(2) . . . . ?
P4 Ni2 P3 C38 -132.9(2) . . . . ?
S2 Ni2 P3 C38 132.3(10) . . . . ?
S1 Ni2 P3 C38 41.2(2) . . . . ?
Ni1 Ni2 P3 C38 80.5(3) . . . . ?
P4 Ni2 P3 C32 100.9(2) . . . . ?
S2 Ni2 P3 C32 6.1(11) . . . . ?
S1 Ni2 P3 C32 -85.0(2) . . . . ?
Ni1 Ni2 P3 C32 -45.7(2) . . . . ?
P4 Ni2 P3 C6 -11.3(2) . . . . ?
S2 Ni2 P3 C6 -106.1(10) . . . . ?
S1 Ni2 P3 C6 162.8(2) . . . . ?
Ni1 Ni2 P3 C6 -157.9(2) . . . . ?
P3 Ni2 P4 C50 -141.1(3) . . . . ?
S2 Ni2 P4 C50 34.5(3) . . . . ?
S1 Ni2 P4 C50 130.0(7) . . . . ?
Ni1 Ni2 P4 C50 1.5(3) . . . . ?
P3 Ni2 P4 C44 96.2(2) . . . . ?
S2 Ni2 P4 C44 -88.1(2) . . . . ?
S1 Ni2 P4 C44 7.3(8) . . . . ?
Ni1 Ni2 P4 C44 -121.1(2) . . . . ?
P3 Ni2 P4 C7 -14.7(2) . . . . ?
S2 Ni2 P4 C7 160.9(2) . . . . ?
S1 Ni2 P4 C7 -103.6(7) . . . . ?
Ni1 Ni2 P4 C7 127.9(2) . . . . ?
P2 Ni1 S1 C1 -166.9(5) . . . . ?
P1 Ni1 S1 C1 117.3(3) . . . . ?
S2 Ni1 S1 C1 -60.2(3) . . . . ?
Ni2 Ni1 S1 C1 -97.0(3) . . . . ?
P2 Ni1 S1 Ni2 -69.9(4) . . . . ?
P1 Ni1 S1 Ni2 -145.71(7) . . . . ?
S2 Ni1 S1 Ni2 36.80(6) . . . . ?
P4 Ni2 S1 C1 -26.1(8) . . . . ?
P3 Ni2 S1 C1 -114.7(3) . . . . ?
S2 Ni2 S1 C1 69.7(3) . . . . ?
Ni1 Ni2 S1 C1 106.4(3) . . . . ?
P4 Ni2 S1 Ni1 -132.6(7) . . . . ?
P3 Ni2 S1 Ni1 138.89(7) . . . . ?
S2 Ni2 S1 Ni1 -36.71(6) . . . . ?
P2 Ni1 S2 C3 -125.2(3) . . . . ?
P1 Ni1 S2 C3 11.4(14) . . . . ?
S1 Ni1 S2 C3 64.5(3) . . . . ?
Ni2 Ni1 S2 C3 101.4(3) . . . . ?
P2 Ni1 S2 Ni2 133.40(7) . . . . ?
P1 Ni1 S2 Ni2 -90.0(13) . . . . ?
S1 Ni1 S2 Ni2 -36.87(6) . . . . ?
P4 Ni2 S2 C3 107.9(3) . . . . ?
P3 Ni2 S2 C3 -157.5(10) . . . . ?
S1 Ni2 S2 C3 -66.1(3) . . . . ?
Ni1 Ni2 S2 C3 -102.9(3) . . . . ?
P4 Ni2 S2 Ni1 -149.16(7) . . . . ?
P3 Ni2 S2 Ni1 -54.7(10) . . . . ?
S1 Ni2 S2 Ni1 36.76(6) . . . . ?
Ni1 S1 C1 C2 15.4(8) . . . . ?
Ni2 S1 C1 C2 -67.4(7) . . . . ?
S1 C1 C2 C3 47.0(12) . . . . ?
C1 C2 C3 S2 -40.0(12) . . . . ?
Ni1 S2 C3 C2 -26.9(8) . . . . ?
Ni2 S2 C3 C2 56.6(7) . . . . ?
C14 P1 C4 C5 147.7(4) . . . . ?
C8 P1 C4 C5 -97.8(5) . . . . ?
Ni1 P1 C4 C5 20.2(5) . . . . ?
P1 C4 C5 P2 -37.5(5) . . . . ?
C20 P2 C5 C4 170.4(5) . . . . ?
C26 P2 C5 C4 -76.1(5) . . . . ?
Ni1 P2 C5 C4 40.6(5) . . . . ?
C38 P3 C6 C7 171.3(4) . . . . ?
C32 P3 C6 C7 -77.8(5) . . . . ?
Ni2 P3 C6 C7 40.2(5) . . . . ?
P3 C6 C7 P4 -51.0(5) . . . . ?
C50 P4 C7 C6 178.3(4) . . . . ?
C44 P4 C7 C6 -72.0(5) . . . . ?
Ni2 P4 C7 C6 42.7(5) . . . . ?
C14 P1 C8 C9 34.5(6) . . . . ?
C4 P1 C8 C9 -79.5(6) . . . . ?
Ni1 P1 C8 C9 161.5(5) . . . . ?
C14 P1 C8 C13 -150.8(5) . . . . ?
C4 P1 C8 C13 95.2(5) . . . . ?
Ni1 P1 C8 C13 -23.9(5) . . . . ?
C13 C8 C9 C10 0.1(10) . . . . ?
P1 C8 C9 C10 174.6(5) . . . . ?
C8 C9 C10 C11 0.5(11) . . . . ?
C9 C10 C11 C12 -1.2(11) . . . . ?
C10 C11 C12 C13 1.4(11) . . . . ?
C11 C12 C13 C8 -0.8(10) . . . . ?
C9 C8 C13 C12 0.1(9) . . . . ?
P1 C8 C13 C12 -174.7(5) . . . . ?
C8 P1 C14 C19 34.9(6) . . . . ?
C4 P1 C14 C19 146.7(5) . . . . ?
Ni1 P1 C14 C19 -88.6(6) . . . . ?
C8 P1 C14 C15 -154.2(5) . . . . ?
C4 P1 C14 C15 -42.4(6) . . . . ?
Ni1 P1 C14 C15 82.4(5) . . . . ?
C19 C14 C15 C16 -2.6(10) . . . . ?
P1 C14 C15 C16 -173.8(5) . . . . ?
C14 C15 C16 C17 0.0(10) . . . . ?
C15 C16 C17 C18 2.0(11) . . . . ?
C16 C17 C18 C19 -1.4(11) . . . . ?
C15 C14 C19 C18 3.2(10) . . . . ?
P1 C14 C19 C18 174.0(5) . . . . ?
C17 C18 C19 C14 -1.2(11) . . . . ?
C5 P2 C20 C25 -76.5(6) . . . . ?
C26 P2 C20 C25 169.6(5) . . . . ?
Ni1 P2 C20 C25 46.8(6) . . . . ?
C5 P2 C20 C21 101.8(6) . . . . ?
C26 P2 C20 C21 -12.1(7) . . . . ?
Ni1 P2 C20 C21 -134.9(5) . . . . ?
C25 C20 C21 C22 -1.0(10) . . . . ?
P2 C20 C21 C22 -179.3(6) . . . . ?
C20 C21 C22 C23 1.5(11) . . . . ?
C21 C22 C23 C24 -1.5(12) . . . . ?
C22 C23 C24 C25 1.0(12) . . . . ?
C21 C20 C25 C24 0.5(10) . . . . ?
P2 C20 C25 C24 178.9(5) . . . . ?
C23 C24 C25 C20 -0.5(11) . . . . ?
C20 P2 C26 C31 -68.8(6) . . . . ?
C5 P2 C26 C31 178.0(5) . . . . ?
Ni1 P2 C26 C31 60.9(5) . . . . ?
C20 P2 C26 C27 115.6(6) . . . . ?
C5 P2 C26 C27 2.4(6) . . . . ?
Ni1 P2 C26 C27 -114.7(5) . . . . ?
C31 C26 C27 C28 0.4(10) . . . . ?
P2 C26 C27 C28 176.0(5) . . . . ?
C26 C27 C28 C29 -0.4(11) . . . . ?
C27 C28 C29 C30 1.0(11) . . . . ?
C28 C29 C30 C31 -1.6(11) . . . . ?
C29 C30 C31 C26 1.6(10) . . . . ?
C27 C26 C31 C30 -1.0(10) . . . . ?
P2 C26 C31 C30 -176.8(5) . . . . ?
C38 P3 C32 C37 36.2(6) . . . . ?
C6 P3 C32 C37 -73.9(6) . . . . ?
Ni2 P3 C32 C37 170.3(5) . . . . ?
C38 P3 C32 C33 -151.5(5) . . . . ?
C6 P3 C32 C33 98.4(5) . . . . ?
Ni2 P3 C32 C33 -17.4(6) . . . . ?
C37 C32 C33 C34 0.5(10) . . . . ?
P3 C32 C33 C34 -172.2(6) . . . . ?
C32 C33 C34 C35 0.4(11) . . . . ?
C33 C34 C35 C36 -1.5(11) . . . . ?
C34 C35 C36 C37 1.6(11) . . . . ?
C33 C32 C37 C36 -0.3(10) . . . . ?
P3 C32 C37 C36 172.1(5) . . . . ?
C35 C36 C37 C32 -0.8(11) . . . . ?
C32 P3 C38 C39 37.6(6) . . . . ?
C6 P3 C38 C39 145.8(5) . . . . ?
Ni2 P3 C38 C39 -91.0(5) . . . . ?
C32 P3 C38 C43 -144.6(5) . . . . ?
C6 P3 C38 C43 -36.3(6) . . . . ?
Ni2 P3 C38 C43 86.9(5) . . . . ?
C43 C38 C39 C40 4.8(10) . . . . ?
P3 C38 C39 C40 -177.3(5) . . . . ?
C38 C39 C40 C41 -1.5(10) . . . . ?
C39 C40 C41 C42 -2.4(11) . . . . ?
C40 C41 C42 C43 3.0(11) . . . . ?
C41 C42 C43 C38 0.4(10) . . . . ?
C39 C38 C43 C42 -4.2(9) . . . . ?
P3 C38 C43 C42 177.9(5) . . . . ?
C50 P4 C44 C49 41.9(6) . . . . ?
C7 P4 C44 C49 -69.4(6) . . . . ?
Ni2 P4 C44 C49 175.5(5) . . . . ?
C50 P4 C44 C45 -141.3(6) . . . . ?
C7 P4 C44 C45 107.4(6) . . . . ?
Ni2 P4 C44 C45 -7.7(7) . . . . ?
C49 C44 C45 C46 -0.1(13) . . . . ?
P4 C44 C45 C46 -176.9(8) . . . . ?
C44 C45 C46 C47 -1.8(16) . . . . ?
C45 C46 C47 C48 2.9(17) . . . . ?
C46 C47 C48 C49 -2.0(14) . . . . ?
C45 C44 C49 C48 1.0(11) . . . . ?
P4 C44 C49 C48 177.9(5) . . . . ?
C47 C48 C49 C44 0.0(12) . . . . ?
C44 P4 C50 C55 -122.3(6) . . . . ?
C7 P4 C50 C55 -14.0(6) . . . . ?
Ni2 P4 C50 C55 113.4(5) . . . . ?
C44 P4 C50 C51 52.8(6) . . . . ?
C7 P4 C50 C51 161.1(5) . . . . ?
Ni2 P4 C50 C51 -71.5(6) . . . . ?
C55 C50 C51 C52 -0.7(10) . . . . ?
P4 C50 C51 C52 -175.9(5) . . . . ?
C50 C51 C52 C53 -1.4(11) . . . . ?
C51 C52 C53 C54 3.4(12) . . . . ?
C52 C53 C54 C55 -3.3(12) . . . . ?
C53 C54 C55 C50 1.2(11) . . . . ?
C51 C50 C55 C54 0.8(10) . . . . ?
P4 C50 C55 C54 175.9(5) . . . . ?
